data_7233738
loop_
_publ_author_name
'Xiaotao Zhang'
'Xiuqiang Lu'
'Yonggang Zhen'
'Jie Liu'
'Huanli Dong'
'Guangyao Zhao'
'Ping He'
'Zongrui Wang'
'Lang Jiang'
'Wenping Hu'

_publ_section_title
;
 Synthesis and aggregation-induced emissions of thienyl substituted
 cyclobutene derivatives
;
_journal_name_full 'Journal of Materials Chemistry C'
_journal_page_first 5083
_journal_page_last 5086
_journal_paper_doi 10.1039/C4TC00221K
_journal_volume 2
_journal_year 2014
_chemical_formula_moiety 'C38 H26 S2'
_chemical_formula_sum 'C38 H26 S2'
_chemical_formula_weight 546.71
_space_group_IT_number 4
_space_group_name_Hall 'P 2yb'
_space_group_name_H-M_alt 'P 1 21 1'
_symmetry_cell_setting monoclinic
_symmetry_space_group_name_H-M 'P 1 21 1'
_atom_sites_solution_hydrogens geom
_atom_sites_solution_primary direct
_atom_sites_solution_secondary difmap
_cell_angle_alpha 90.00
_cell_angle_beta 93.659(3)
_cell_angle_gamma 90.00
_cell_formula_units_Z 2
_cell_length_a 11.459(2)
_cell_length_b 5.9687(10)
_cell_length_c 20.744(4)
_cell_measurement_reflns_used 5555
_cell_measurement_temperature 173(2)
_cell_measurement_theta_max 27.48
_cell_measurement_theta_min 1.78
_cell_volume 1415.9(4)
_computing_cell_refinement 'CrystalClear (Rigaku Inc., 2007)'
_computing_data_collection 'CrystalClear (Rigaku Inc., 2007)'
_computing_data_reduction 'CrystalClear (Rigaku Inc., 2007)'
_computing_molecular_graphics 'XP in Siemens SHELXTL (Sheldrick, 1994)'
_computing_publication_material 'SHELX97 (Sheldrick, 1997)'
_computing_structure_refinement 'SHELXL-97 (Sheldrick, 1997)'
_computing_structure_solution 'SHELXS-97 (Sheldrick, 1990)'
_diffrn_ambient_temperature 173(2)
_diffrn_measured_fraction_theta_full 0.986
_diffrn_measured_fraction_theta_max 0.986
_diffrn_measurement_device_type 'MM007-HF CCD(Saturn 724+)'
_diffrn_measurement_method '\w scans at fixed \c = 45\%'
_diffrn_radiation_monochromator Confocal
_diffrn_radiation_source 'rotating anode'
_diffrn_radiation_type MoK\a
_diffrn_radiation_wavelength 0.71073
_diffrn_reflns_av_R_equivalents 0.0312
_diffrn_reflns_av_sigmaI/netI 0.0447
_diffrn_reflns_limit_h_max 14
_diffrn_reflns_limit_h_min -14
_diffrn_reflns_limit_k_max 7
_diffrn_reflns_limit_k_min -7
_diffrn_reflns_limit_l_max 14
_diffrn_reflns_limit_l_min -26
_diffrn_reflns_number 7411
_diffrn_reflns_theta_full 27.48
_diffrn_reflns_theta_max 27.48
_diffrn_reflns_theta_min 1.78
_exptl_absorpt_coefficient_mu 0.214
_exptl_absorpt_correction_T_max 0.9727
_exptl_absorpt_correction_T_min 0.9424
_exptl_absorpt_correction_type multi-scan
_exptl_absorpt_process_details 'CrystalClear (Rigaku Inc., 2007)'
_exptl_crystal_colour yellow
_exptl_crystal_density_diffrn 1.282
_exptl_crystal_density_method 'not measured'
_exptl_crystal_description block
_exptl_crystal_F_000 572
_exptl_crystal_size_max 0.28
_exptl_crystal_size_mid 0.27
_exptl_crystal_size_min 0.13
_refine_diff_density_max 0.879
_refine_diff_density_min -0.472
_refine_diff_density_rms 0.060
_refine_ls_abs_structure_details 'Flack H D (1983), Acta Cryst. A39, 876-881'
_refine_ls_abs_structure_Flack 0.13(10)
_refine_ls_extinction_method none
_refine_ls_goodness_of_fit_ref 1.053
_refine_ls_hydrogen_treatment constr
_refine_ls_matrix_type full
_refine_ls_number_parameters 370
_refine_ls_number_reflns 5503
_refine_ls_number_restraints 333
_refine_ls_restrained_S_all 1.071
_refine_ls_R_factor_all 0.0588
_refine_ls_R_factor_gt 0.0563
_refine_ls_shift/su_max 0.000
_refine_ls_shift/su_mean 0.000
_refine_ls_structure_factor_coef Fsqd
_refine_ls_weighting_details 'calc w=1/[\s^2^(Fo^2^)+(0.0767P)^2^+1.0197P] where P=(Fo^2^+2Fc^2^)/3'
_refine_ls_weighting_scheme calc
_refine_ls_wR_factor_gt 0.1460
_refine_ls_wR_factor_ref 0.1490
_reflns_number_gt 5250
_reflns_number_total 5503
_reflns_threshold_expression >2sigma(I)
_cod_data_source_file J-Mater-Chem-C-2014-2-5083.cif
_cod_data_source_block mx950
_cod_original_cell_volume 1416.0(4)
_cod_original_sg_symbol_H-M P2(1)
_cod_database_code 7233738

loop_
_symmetry_equiv_pos_as_xyz
'x, y, z'
'-x, y+1/2, -z'

loop_
_atom_site_label
_atom_site_type_symbol
_atom_site_fract_x
_atom_site_fract_y
_atom_site_fract_z
_atom_site_U_iso_or_equiv
_atom_site_adp_type
_atom_site_occupancy
_atom_site_symmetry_multiplicity
_atom_site_calc_flag
_atom_site_refinement_flags
_atom_site_disorder_assembly
_atom_site_disorder_group
S1 S 0.53241(9) 0.32482(19) 0.91646(4) 0.0453(3) Uani 1 1 d U . .
S2 S 0.37759(13) 0.1576(4) 0.75568(11) 0.0430(6) Uani 0.627(5) 1 d PDU A 1
C10 C 0.4777(6) -0.1425(15) 0.8220(5) 0.024(2) Uani 0.627(5) 1 d PDU A 1
H10 H 0.5367 -0.2316 0.8437 0.028 Uiso 0.627(5) 1 calc PR A 1
S2' S 0.5005(3) -0.1880(7) 0.8289(3) 0.0311(10) Uani 0.373(5) 1 d PDU A 2
C10' C 0.3867(7) 0.104(2) 0.7665(8) 0.050(4) Uiso 0.373(5) 1 d PDU A 2
H10' H 0.3679 0.2295 0.7395 0.060 Uiso 0.373(5) 1 calc PR A 2
C1 C 0.6852(2) 0.2919(5) 0.82147(12) 0.0235(6) Uani 1 1 d U . .
C2 C 0.6147(2) 0.1636(5) 0.77950(12) 0.0243(6) Uani 1 1 d U A .
C3 C 0.6945(2) 0.1873(5) 0.72607(12) 0.0210(6) Uani 1 1 d U . .
C4 C 0.7769(2) 0.3146(5) 0.77318(11) 0.0215(5) Uani 1 1 d U . .
C5 C 0.6691(3) 0.3540(5) 0.88775(12) 0.0257(6) Uani 1 1 d U . .
C6 C 0.7568(2) 0.4291(5) 0.93970(12) 0.0214(5) Uiso 1 1 d U . .
H6 H 0.8376 0.4573 0.9357 0.026 Uiso 1 1 calc R . .
C7 C 0.6928(4) 0.4500(7) 0.99761(16) 0.0441(9) Uani 1 1 d U . .
H7A H 0.7298 0.4954 1.0378 0.053 Uiso 1 1 calc R . .
C8 C 0.5794(4) 0.4018(6) 0.99116(16) 0.0434(9) Uani 1 1 d U . .
H8A H 0.5294 0.4103 1.0259 0.052 Uiso 1 1 calc R . .
C9 C 0.5033(2) 0.0544(5) 0.78769(13) 0.0270(6) Uani 1 1 d DU . .
C11 C 0.3568(3) -0.1966(8) 0.82159(17) 0.0475(9) Uani 1 1 d DU . .
H11 H 0.3240 -0.3216 0.8423 0.057 Uiso 1 1 calc R A 1
C12 C 0.2986(3) -0.0427(9) 0.78739(18) 0.0521(11) Uani 1 1 d DU A .
H12 H 0.2158 -0.0460 0.7812 0.063 Uiso 1 1 calc R B 1
C13 C 0.6807(2) 0.1343(5) 0.66268(12) 0.0218(5) Uani 1 1 d U . .
C14 C 0.5832(2) -0.0189(5) 0.63967(12) 0.0223(6) Uani 1 1 d U . .
C15 C 0.5701(2) -0.2266(5) 0.66813(12) 0.0247(6) Uani 1 1 d U . .
H15A H 0.6212 -0.2687 0.7039 0.030 Uiso 1 1 calc R . .
C16 C 0.4841(3) -0.3731(6) 0.64533(14) 0.0317(7) Uani 1 1 d U . .
H16A H 0.4754 -0.5139 0.6658 0.038 Uiso 1 1 calc R . .
C17 C 0.4102(3) -0.3146(6) 0.59243(14) 0.0335(7) Uani 1 1 d U . .
H17A H 0.3521 -0.4166 0.5760 0.040 Uiso 1 1 calc R . .
C18 C 0.4215(3) -0.1068(6) 0.56361(14) 0.0308(7) Uani 1 1 d U . .
H18A H 0.3698 -0.0652 0.5280 0.037 Uiso 1 1 calc R . .
C19 C 0.5075(2) 0.0396(5) 0.58643(12) 0.0252(6) Uani 1 1 d U . .
H19A H 0.5156 0.1808 0.5661 0.030 Uiso 1 1 calc R . .
C20 C 0.7545(2) 0.2186(5) 0.61184(12) 0.0211(6) Uani 1 1 d U . .
C21 C 0.7756(2) 0.0809(5) 0.55919(12) 0.0246(6) Uani 1 1 d U . .
H21A H 0.7421 -0.0646 0.5563 0.029 Uiso 1 1 calc R . .
C22 C 0.8454(3) 0.1558(6) 0.51090(13) 0.0292(7) Uani 1 1 d U . .
H22A H 0.8598 0.0607 0.4756 0.035 Uiso 1 1 calc R . .
C23 C 0.8933(3) 0.3663(6) 0.51428(13) 0.0307(7) Uani 1 1 d U . .
H23A H 0.9409 0.4165 0.4813 0.037 Uiso 1 1 calc R . .
C24 C 0.8723(3) 0.5064(6) 0.56571(14) 0.0275(6) Uani 1 1 d U . .
H24A H 0.9058 0.6520 0.5680 0.033 Uiso 1 1 calc R . .
C25 C 0.8025(2) 0.4335(5) 0.61372(12) 0.0233(6) Uani 1 1 d U . .
H25A H 0.7871 0.5312 0.6483 0.028 Uiso 1 1 calc R . .
C26 C 0.8884(2) 0.3882(5) 0.77606(12) 0.0221(6) Uani 1 1 d U . .
C27 C 0.9760(2) 0.3276(5) 0.72945(11) 0.0223(5) Uani 1 1 d U . .
C28 C 0.9777(3) 0.1165(5) 0.70080(12) 0.0249(6) Uani 1 1 d U . .
H28A H 0.9209 0.0079 0.7107 0.030 Uiso 1 1 calc R . .
C29 C 1.0617(3) 0.0636(6) 0.65781(13) 0.0295(7) Uani 1 1 d U . .
H29A H 1.0617 -0.0803 0.6383 0.035 Uiso 1 1 calc R . .
C30 C 1.1457(3) 0.2201(6) 0.64329(14) 0.0331(7) Uani 1 1 d U . .
H30A H 1.2026 0.1837 0.6136 0.040 Uiso 1 1 calc R . .
C31 C 1.1465(3) 0.4281(6) 0.67202(15) 0.0325(7) Uani 1 1 d U . .
H31A H 1.2043 0.5351 0.6625 0.039 Uiso 1 1 calc R . .
C32 C 1.0623(3) 0.4812(6) 0.71506(14) 0.0277(6) Uani 1 1 d U . .
H32A H 1.0637 0.6246 0.7350 0.033 Uiso 1 1 calc R . .
C33 C 0.9310(2) 0.5416(5) 0.82899(12) 0.0252(6) Uani 1 1 d U . .
C34 C 1.0305(3) 0.4882(6) 0.86876(14) 0.0310(7) Uani 1 1 d U . .
H34A H 1.0716 0.3529 0.8619 0.037 Uiso 1 1 calc R . .
C35 C 1.0691(3) 0.6322(7) 0.91807(15) 0.0398(8) Uani 1 1 d U . .
H35A H 1.1361 0.5945 0.9453 0.048 Uiso 1 1 calc R . .
C36 C 1.0102(3) 0.8311(7) 0.92772(16) 0.0431(8) Uani 1 1 d U . .
H36A H 1.0363 0.9285 0.9619 0.052 Uiso 1 1 calc R . .
C37 C 0.9135(4) 0.8880(6) 0.88771(17) 0.0435(9) Uani 1 1 d U . .
H37A H 0.8742 1.0258 0.8938 0.052 Uiso 1 1 calc R . .
C38 C 0.8740(3) 0.7429(6) 0.83861(14) 0.0316(7) Uani 1 1 d U . .
H38A H 0.8073 0.7820 0.8114 0.038 Uiso 1 1 calc R . .

loop_
_atom_site_aniso_label
_atom_site_aniso_U_11
_atom_site_aniso_U_22
_atom_site_aniso_U_33
_atom_site_aniso_U_23
_atom_site_aniso_U_13
_atom_site_aniso_U_12
S1 0.0496(5) 0.0546(6) 0.0333(4) -0.0020(4) 0.0158(3) -0.0020(5)
S2 0.0225(7) 0.0567(13) 0.0495(10) 0.0221(9) 0.0004(5) -0.0033(7)
C10 0.014(3) 0.033(4) 0.024(3) 0.011(2) -0.001(2) 0.016(2)
S2' 0.0298(17) 0.0295(18) 0.0346(16) 0.0126(12) 0.0067(14) 0.0041(15)
C1 0.0236(13) 0.0287(16) 0.0182(11) -0.0006(11) 0.0020(9) -0.0003(13)
C2 0.0231(13) 0.0304(16) 0.0197(11) 0.0004(11) 0.0037(9) -0.0041(13)
C3 0.0204(12) 0.0251(15) 0.0177(11) 0.0005(10) 0.0015(9) -0.0018(12)
C4 0.0229(12) 0.0256(14) 0.0161(11) -0.0007(10) 0.0012(9) -0.0010(12)
C5 0.0325(15) 0.0266(16) 0.0186(12) 0.0017(10) 0.0057(10) -0.0013(13)
C7 0.061(2) 0.048(2) 0.0227(14) -0.0020(14) -0.0012(14) 0.003(2)
C8 0.060(2) 0.042(2) 0.0302(15) 0.0011(14) 0.0221(15) 0.0036(19)
C9 0.0247(13) 0.0363(17) 0.0207(12) 0.0011(11) 0.0062(10) -0.0030(13)
C11 0.053(2) 0.052(2) 0.0391(17) 0.0072(17) 0.0166(15) -0.015(2)
C12 0.0270(17) 0.084(3) 0.045(2) 0.009(2) 0.0031(14) -0.012(2)
C13 0.0190(12) 0.0275(15) 0.0186(11) 0.0030(10) -0.0011(9) -0.0026(12)
C14 0.0228(13) 0.0269(15) 0.0173(11) -0.0031(10) 0.0023(9) -0.0026(12)
C15 0.0226(13) 0.0318(17) 0.0196(12) 0.0008(11) 0.0007(10) -0.0013(13)
C16 0.0347(16) 0.0298(17) 0.0315(14) 0.0029(13) 0.0084(12) -0.0069(15)
C17 0.0273(14) 0.041(2) 0.0320(15) -0.0077(13) -0.0012(11) -0.0120(15)
C18 0.0252(14) 0.0419(19) 0.0246(13) -0.0039(12) -0.0033(11) -0.0027(14)
C19 0.0256(14) 0.0308(16) 0.0190(11) 0.0011(11) 0.0015(10) -0.0018(13)
C20 0.0171(11) 0.0295(16) 0.0165(11) 0.0017(10) -0.0009(9) 0.0024(11)
C21 0.0233(13) 0.0302(16) 0.0198(12) -0.0023(11) -0.0017(10) 0.0022(12)
C22 0.0245(13) 0.0452(19) 0.0178(11) -0.0040(12) 0.0009(10) 0.0054(14)
C23 0.0236(14) 0.049(2) 0.0199(12) 0.0068(12) 0.0041(10) 0.0002(14)
C24 0.0234(14) 0.0306(17) 0.0286(13) 0.0072(12) 0.0024(11) 0.0009(13)
C25 0.0238(13) 0.0268(15) 0.0193(11) 0.0005(10) 0.0018(10) 0.0027(13)
C26 0.0260(13) 0.0221(14) 0.0183(11) 0.0007(9) 0.0022(9) -0.0004(12)
C27 0.0205(12) 0.0287(15) 0.0174(11) 0.0003(11) -0.0007(9) -0.0014(13)
C28 0.0237(13) 0.0303(16) 0.0203(11) 0.0032(11) -0.0012(10) 0.0022(12)
C29 0.0334(15) 0.0322(17) 0.0231(12) -0.0017(12) 0.0034(11) 0.0080(14)
C30 0.0271(14) 0.048(2) 0.0249(14) 0.0028(13) 0.0060(11) 0.0078(15)
C31 0.0240(15) 0.0426(19) 0.0313(15) 0.0050(13) 0.0039(11) -0.0029(15)
C32 0.0255(14) 0.0321(16) 0.0253(13) 0.0009(11) 0.0004(10) -0.0046(13)
C33 0.0256(14) 0.0310(16) 0.0194(12) -0.0006(11) 0.0032(10) -0.0044(13)
C34 0.0306(15) 0.0345(18) 0.0273(14) -0.0041(12) -0.0016(11) -0.0007(14)
C35 0.0368(17) 0.051(2) 0.0303(15) -0.0067(15) -0.0078(12) -0.0060(17)
C36 0.055(2) 0.0397(19) 0.0341(16) -0.0160(16) -0.0040(14) -0.0067(19)
C37 0.061(2) 0.030(2) 0.0385(17) -0.0103(14) -0.0023(16) 0.0032(18)
C38 0.0385(17) 0.0303(17) 0.0257(14) 0.0007(12) -0.0010(12) 0.0033(15)

loop_
_atom_type_symbol
_atom_type_description
_atom_type_scat_dispersion_real
_atom_type_scat_dispersion_imag
_atom_type_scat_source
C C 0.0033 0.0016 'International Tables Vol C Tables 4.2.6.8 and 6.1.1.4'
H H 0.0000 0.0000 'International Tables Vol C Tables 4.2.6.8 and 6.1.1.4'
S S 0.1246 0.1234 'International Tables Vol C Tables 4.2.6.8 and 6.1.1.4'

loop_
_geom_angle_atom_site_label_1
_geom_angle_atom_site_label_2
_geom_angle_atom_site_label_3
_geom_angle
_geom_angle_site_symmetry_1
_geom_angle_site_symmetry_3
C8 S1 C5 92.68(17) . .
C12 S2 C9 93.2(2) . .
C9 C10 C11 114.8(5) . .
C9 C10 H10 122.6 . .
C11 C10 H10 122.6 . .
C11 S2' C9 91.8(3) . .
C9 C10' C12 116.7(8) . .
C9 C10' H10' 121.6 . .
C12 C10' H10' 121.6 . .
C2 C1 C5 129.5(3) . .
C2 C1 C4 92.0(2) . .
C5 C1 C4 138.3(3) . .
C1 C2 C9 131.1(2) . .
C1 C2 C3 93.1(2) . .
C9 C2 C3 135.7(2) . .
C13 C3 C2 131.5(2) . .
C13 C3 C4 140.6(2) . .
C2 C3 C4 87.4(2) . .
C26 C4 C1 134.4(2) . .
C26 C4 C3 137.7(2) . .
C1 C4 C3 87.2(2) . .
C1 C5 C6 129.9(2) . .
C1 C5 S1 118.5(2) . .
C6 C5 S1 111.47(19) . .
C7 C6 C5 105.7(3) . .
C7 C6 H6 127.2 . .
C5 C6 H6 127.2 . .
C8 C7 C6 116.1(3) . .
C8 C7 H7A 121.9 . .
C6 C7 H7A 121.9 . .
C7 C8 S1 114.0(3) . .
C7 C8 H8A 123.0 . .
S1 C8 H8A 123.0 . .
C10' C9 C10 96.3(6) . .
C10' C9 C2 133.7(5) . .
C10 C9 C2 130.1(4) . .
C10' C9 S2 11.5(5) . .
C10 C9 S2 107.8(3) . .
C2 C9 S2 122.1(2) . .
C10' C9 S2' 106.9(5) . .
C10 C9 S2' 10.9(4) . .
C2 C9 S2' 119.4(3) . .
S2 C9 S2' 118.5(2) . .
C12 C11 C10 107.7(4) . .
C12 C11 S2' 119.9(3) . .
C10 C11 S2' 12.3(3) . .
C12 C11 H11 126.1 . .
C10 C11 H11 126.1 . .
S2' C11 H11 114.0 . .
C11 C12 C10' 104.4(5) . .
C11 C12 S2 116.5(3) . .
C10' C12 S2 12.1(4) . .
C11 C12 H12 121.8 . .
C10' C12 H12 133.8 . .
S2 C12 H12 121.8 . .
C3 C13 C20 125.1(3) . .
C3 C13 C14 119.5(2) . .
C20 C13 C14 115.4(2) . .
C15 C14 C19 118.6(3) . .
C15 C14 C13 120.6(2) . .
C19 C14 C13 120.6(3) . .
C16 C15 C14 121.1(3) . .
C16 C15 H15A 119.5 . .
C14 C15 H15A 119.5 . .
C15 C16 C17 119.9(3) . .
C15 C16 H16A 120.1 . .
C17 C16 H16A 120.1 . .
C18 C17 C16 119.8(3) . .
C18 C17 H17A 120.1 . .
C16 C17 H17A 120.1 . .
C19 C18 C17 120.2(3) . .
C19 C18 H18A 119.9 . .
C17 C18 H18A 119.9 . .
C18 C19 C14 120.3(3) . .
C18 C19 H19A 119.8 . .
C14 C19 H19A 119.8 . .
C25 C20 C21 118.3(3) . .
C25 C20 C13 122.3(3) . .
C21 C20 C13 119.4(3) . .
C22 C21 C20 120.5(3) . .
C22 C21 H21A 119.8 . .
C20 C21 H21A 119.8 . .
C23 C22 C21 120.2(3) . .
C23 C22 H22A 119.9 . .
C21 C22 H22A 119.9 . .
C22 C23 C24 120.2(3) . .
C22 C23 H23A 119.9 . .
C24 C23 H23A 119.9 . .
C25 C24 C23 120.0(3) . .
C25 C24 H24A 120.0 . .
C23 C24 H24A 120.0 . .
C24 C25 C20 120.8(3) . .
C24 C25 H25A 119.6 . .
C20 C25 H25A 119.6 . .
C4 C26 C27 124.8(2) . .
C4 C26 C33 119.9(2) . .
C27 C26 C33 115.3(2) . .
C28 C27 C32 118.3(3) . .
C28 C27 C26 121.8(3) . .
C32 C27 C26 119.9(3) . .
C29 C28 C27 120.5(3) . .
C29 C28 H28A 119.8 . .
C27 C28 H28A 119.8 . .
C30 C29 C28 120.3(3) . .
C30 C29 H29A 119.8 . .
C28 C29 H29A 119.8 . .
C31 C30 C29 119.9(3) . .
C31 C30 H30A 120.1 . .
C29 C30 H30A 120.1 . .
C30 C31 C32 119.8(3) . .
C30 C31 H31A 120.1 . .
C32 C31 H31A 120.1 . .
C31 C32 C27 121.2(3) . .
C31 C32 H32A 119.4 . .
C27 C32 H32A 119.4 . .
C38 C33 C34 119.0(3) . .
C38 C33 C26 120.3(3) . .
C34 C33 C26 120.7(3) . .
C35 C34 C33 120.2(3) . .
C35 C34 H34A 119.9 . .
C33 C34 H34A 119.9 . .
C36 C35 C34 120.1(3) . .
C36 C35 H35A 119.9 . .
C34 C35 H35A 119.9 . .
C37 C36 C35 120.2(3) . .
C37 C36 H36A 119.9 . .
C35 C36 H36A 119.9 . .
C36 C37 C38 119.8(3) . .
C36 C37 H37A 120.1 . .
C38 C37 H37A 120.1 . .
C33 C38 C37 120.7(3) . .
C33 C38 H38A 119.7 . .
C37 C38 H38A 119.7 . .

loop_
_geom_bond_atom_site_label_1
_geom_bond_atom_site_label_2
_geom_bond_distance
_geom_bond_site_symmetry_2
S1 C8 1.672(4) .
S1 C5 1.720(3) .
S2 C12 1.661(4) .
S2 C9 1.666(3) .
C10 C9 1.415(7) .
C10 C11 1.422(7) .
C10 H10 0.9500 .
S2' C11 1.645(5) .
S2' C9 1.682(5) .
C10' C9 1.412(9) .
C10' C12 1.426(9) .
C10' H10' 0.9500 .
C1 C2 1.381(4) .
C1 C5 1.447(3) .
C1 C4 1.504(3) .
C2 C9 1.453(4) .
C2 C3 1.488(3) .
C3 C13 1.352(3) .
C3 C4 1.518(4) .
C4 C26 1.348(4) .
C5 C6 1.495(4) .
C6 C7 1.452(4) .
C6 H6 0.9500 .
C7 C8 1.329(6) .
C7 H7A 0.9500 .
C8 H8A 0.9500 .
C11 C12 1.316(6) .
C11 H11 0.9500 .
C12 H12 0.9500 .
C13 C20 1.482(4) .
C13 C14 1.497(4) .
C14 C15 1.385(4) .
C14 C19 1.404(4) .
C15 C16 1.378(4) .
C15 H15A 0.9500 .
C16 C17 1.387(4) .
C16 H16A 0.9500 .
C17 C18 1.386(5) .
C17 H17A 0.9500 .
C18 C19 1.378(4) .
C18 H18A 0.9500 .
C19 H19A 0.9500 .
C20 C25 1.395(4) .
C20 C21 1.400(4) .
C21 C22 1.395(4) .
C21 H21A 0.9500 .
C22 C23 1.371(5) .
C22 H22A 0.9500 .
C23 C24 1.388(4) .
C23 H23A 0.9500 .
C24 C25 1.386(4) .
C24 H24A 0.9500 .
C25 H25A 0.9500 .
C26 C27 1.482(4) .
C26 C33 1.488(4) .
C27 C28 1.394(4) .
C27 C32 1.395(4) .
C28 C29 1.390(4) .
C28 H28A 0.9500 .
C29 C30 1.388(5) .
C29 H29A 0.9500 .
C30 C31 1.377(5) .
C30 H30A 0.9500 .
C31 C32 1.392(4) .
C31 H31A 0.9500 .
C32 H32A 0.9500 .
C33 C38 1.388(5) .
C33 C34 1.401(4) .
C34 C35 1.387(4) .
C34 H34A 0.9500 .
C35 C36 1.386(6) .
C35 H35A 0.9500 .
C36 C37 1.384(5) .
C36 H36A 0.9500 .
C37 C38 1.391(5) .
C37 H37A 0.9500 .
C38 H38A 0.9500 .

loop_
_geom_torsion_atom_site_label_1
_geom_torsion_atom_site_label_2
_geom_torsion_atom_site_label_3
_geom_torsion_atom_site_label_4
_geom_torsion
_geom_torsion_site_symmetry_1
_geom_torsion_site_symmetry_2
_geom_torsion_site_symmetry_3
_geom_torsion_site_symmetry_4
C5 C1 C2 C9 1.0(6) . . . .
C4 C1 C2 C9 177.2(3) . . . .
C5 C1 C2 C3 180.0(3) . . . .
C4 C1 C2 C3 -3.8(2) . . . .
C1 C2 C3 C13 -169.2(3) . . . .
C9 C2 C3 C13 9.7(6) . . . .
C1 C2 C3 C4 3.8(2) . . . .
C9 C2 C3 C4 -177.3(4) . . . .
C2 C1 C4 C26 -168.0(4) . . . .
C5 C1 C4 C26 7.6(7) . . . .
C2 C1 C4 C3 3.7(2) . . . .
C5 C1 C4 C3 179.3(4) . . . .
C13 C3 C4 C26 -20.5(7) . . . .
C2 C3 C4 C26 167.8(4) . . . .
C13 C3 C4 C1 168.2(4) . . . .
C2 C3 C4 C1 -3.5(2) . . . .
C2 C1 C5 C6 158.9(3) . . . .
C4 C1 C5 C6 -15.4(6) . . . .
C2 C1 C5 S1 -16.4(5) . . . .
C4 C1 C5 S1 169.3(3) . . . .
C8 S1 C5 C1 176.0(3) . . . .
C8 S1 C5 C6 -0.2(3) . . . .
C1 C5 C6 C7 -175.3(3) . . . .
S1 C5 C6 C7 0.3(3) . . . .
C5 C6 C7 C8 -0.3(5) . . . .
C6 C7 C8 S1 0.2(5) . . . .
C5 S1 C8 C7 0.0(3) . . . .
C12 C10' C9 C10 1.8(15) . . . .
C12 C10' C9 C2 -177.3(6) . . . .
C12 C10' C9 S2 -178(5) . . . .
C12 C10' C9 S2' 4.3(15) . . . .
C11 C10 C9 C10' -1.3(12) . . . .
C11 C10 C9 C2 177.8(5) . . . .
C11 C10 C9 S2 -1.2(10) . . . .
C11 C10 C9 S2' -169(4) . . . .
C1 C2 C9 C10' 103.8(11) . . . .
C3 C2 C9 C10' -74.8(12) . . . .
C1 C2 C9 C10 -75.1(8) . . . .
C3 C2 C9 C10 106.3(8) . . . .
C1 C2 C9 S2 103.8(4) . . . .
C3 C2 C9 S2 -74.7(5) . . . .
C1 C2 C9 S2' -78.0(5) . . . .
C3 C2 C9 S2' 103.5(4) . . . .
C12 S2 C9 C10' 2(4) . . . .
C12 S2 C9 C10 1.3(6) . . . .
C12 S2 C9 C2 -177.9(3) . . . .
C12 S2 C9 S2' 3.9(3) . . . .
C11 S2' C9 C10' -4.2(9) . . . .
C11 S2' C9 C10 9(3) . . . .
C11 S2' C9 C2 177.1(3) . . . .
C11 S2' C9 S2 -4.7(4) . . . .
C9 C10 C11 C12 0.5(11) . . . .
C9 C10 C11 S2' 170(4) . . . .
C9 S2' C11 C12 3.9(5) . . . .
C9 S2' C11 C10 -8(3) . . . .
C10 C11 C12 C10' 0.7(10) . . . .
S2' C11 C12 C10' -1.9(10) . . . .
C10 C11 C12 S2 0.6(7) . . . .
S2' C11 C12 S2 -2.0(6) . . . .
C9 C10' C12 C11 -1.7(15) . . . .
C9 C10' C12 S2 178(5) . . . .
C9 S2 C12 C11 -1.1(4) . . . .
C9 S2 C12 C10' -2(4) . . . .
C2 C3 C13 C20 163.5(3) . . . .
C4 C3 C13 C20 -5.5(6) . . . .
C2 C3 C13 C14 -15.7(5) . . . .
C4 C3 C13 C14 175.4(3) . . . .
C3 C13 C14 C15 -53.4(4) . . . .
C20 C13 C14 C15 127.3(3) . . . .
C3 C13 C14 C19 130.3(3) . . . .
C20 C13 C14 C19 -49.0(4) . . . .
C19 C14 C15 C16 -0.5(4) . . . .
C13 C14 C15 C16 -176.9(3) . . . .
C14 C15 C16 C17 1.0(4) . . . .
C15 C16 C17 C18 -1.5(5) . . . .
C16 C17 C18 C19 1.5(5) . . . .
C17 C18 C19 C14 -1.0(5) . . . .
C15 C14 C19 C18 0.5(4) . . . .
C13 C14 C19 C18 176.9(3) . . . .
C3 C13 C20 C25 -34.2(4) . . . .
C14 C13 C20 C25 145.0(3) . . . .
C3 C13 C20 C21 147.1(3) . . . .
C14 C13 C20 C21 -33.7(4) . . . .
C25 C20 C21 C22 1.6(4) . . . .
C13 C20 C21 C22 -179.6(2) . . . .
C20 C21 C22 C23 -0.6(4) . . . .
C21 C22 C23 C24 -0.2(4) . . . .
C22 C23 C24 C25 -0.2(4) . . . .
C23 C24 C25 C20 1.3(4) . . . .
C21 C20 C25 C24 -2.0(4) . . . .
C13 C20 C25 C24 179.3(3) . . . .
C1 C4 C26 C27 158.2(3) . . . .
C3 C4 C26 C27 -9.5(6) . . . .
C1 C4 C26 C33 -21.8(5) . . . .
C3 C4 C26 C33 170.5(3) . . . .
C4 C26 C27 C28 -34.5(4) . . . .
C33 C26 C27 C28 145.5(3) . . . .
C4 C26 C27 C32 147.9(3) . . . .
C33 C26 C27 C32 -32.2(4) . . . .
C32 C27 C28 C29 -1.6(4) . . . .
C26 C27 C28 C29 -179.3(3) . . . .
C27 C28 C29 C30 0.5(4) . . . .
C28 C29 C30 C31 0.6(5) . . . .
C29 C30 C31 C32 -0.6(5) . . . .
C30 C31 C32 C27 -0.5(5) . . . .
C28 C27 C32 C31 1.6(4) . . . .
C26 C27 C32 C31 179.3(3) . . . .
C4 C26 C33 C38 -56.3(4) . . . .
C27 C26 C33 C38 123.7(3) . . . .
C4 C26 C33 C34 125.3(3) . . . .
C27 C26 C33 C34 -54.7(4) . . . .
C38 C33 C34 C35 1.8(5) . . . .
C26 C33 C34 C35 -179.8(3) . . . .
C33 C34 C35 C36 -0.8(5) . . . .
C34 C35 C36 C37 -0.8(6) . . . .
C35 C36 C37 C38 1.4(6) . . . .
C34 C33 C38 C37 -1.2(5) . . . .
C26 C33 C38 C37 -179.6(3) . . . .
C36 C37 C38 C33 -0.4(5) . . . .
